data_7228417
loop_
_publ_author_name
'Chan, Chieh-Kai'
'Wang, Heui-Sin'
'Tsai, Yu-Lin'
'Chang, Meng-Yang'

_publ_section_title
;
 Metal triflate promoted synthesis of naphthalenes
;
_journal_issue 47
_journal_name_full 'RSC Adv.'
_journal_page_first 29321
_journal_paper_doi 10.1039/C7RA04960A
_journal_volume 7
_journal_year 2017
_chemical_formula_sum 'C19 H18 O3'
_chemical_formula_weight 294.33
_chemical_name_systematic
;
?
;
_space_group_IT_number 9
_symmetry_cell_setting monoclinic
_symmetry_space_group_name_Hall 'C -2yc'
_symmetry_space_group_name_H-M 'C 1 c 1'
_atom_sites_solution_hydrogens geom
_atom_sites_solution_primary direct
_atom_sites_solution_secondary difmap
_audit_creation_method SHELXL-97
_audit_update_record
;
2013-02-05 deposited with the CCDC.
2017-05-30 downloaded from the CCDC.
;
_cell_angle_alpha 90.00
_cell_angle_beta 108.3260(10)
_cell_angle_gamma 90.00
_cell_formula_units_Z 4
_cell_length_a 8.6905(3)
_cell_length_b 21.9250(7)
_cell_length_c 8.2652(3)
_cell_measurement_reflns_used 686
_cell_measurement_temperature 100(2)
_cell_measurement_theta_max 35.1337
_cell_measurement_theta_min 1.8183
_cell_volume 1494.97(9)
_computing_cell_refinement 'APEX2 v2010.1-2 (Bruker AXS)'
_computing_data_collection 'APEX2 (Bruker AXS, 2010)'
_computing_data_reduction 'SAINT V7.34A (Bruker AXS, 2006)'
_computing_molecular_graphics 'SHELXTL (Sheldrick, 2008)'
_computing_publication_material SHELXTL
_computing_structure_refinement 'SHELXL-97 (Sheldrick, 2008)'
_computing_structure_solution 'SHELXS-97 (Sheldrick, 2008)'
_diffrn_ambient_temperature 100(2)
_diffrn_detector_area_resol_mean 8.3333
_diffrn_measured_fraction_theta_full 0.990
_diffrn_measured_fraction_theta_max 0.990
_diffrn_measurement_device_type 'Bruker APEX-II CCD'
_diffrn_measurement_method '\f and \w scans'
_diffrn_radiation_monochromator graphite
_diffrn_radiation_source 'fine-focus sealed tube'
_diffrn_radiation_type MoK\a
_diffrn_radiation_wavelength 0.71073
_diffrn_reflns_av_R_equivalents 0.0146
_diffrn_reflns_av_sigmaI/netI 0.0195
_diffrn_reflns_limit_h_max 10
_diffrn_reflns_limit_h_min -8
_diffrn_reflns_limit_k_max 27
_diffrn_reflns_limit_k_min -27
_diffrn_reflns_limit_l_max 10
_diffrn_reflns_limit_l_min -10
_diffrn_reflns_number 5988
_diffrn_reflns_theta_full 26.52
_diffrn_reflns_theta_max 26.52
_diffrn_reflns_theta_min 1.86
_exptl_absorpt_coefficient_mu 0.088
_exptl_absorpt_correction_T_max 0.9486
_exptl_absorpt_correction_T_min 0.8716
_exptl_absorpt_correction_type multi-scan
_exptl_absorpt_process_details 'SADABS V2008/1 (Bruker AXS)'
_exptl_crystal_colour Colorless
_exptl_crystal_density_diffrn 1.308
_exptl_crystal_density_meas ?
_exptl_crystal_density_method 'not measured'
_exptl_crystal_description Lump
_exptl_crystal_F_000 624
_exptl_crystal_size_max 0.30
_exptl_crystal_size_mid 0.25
_exptl_crystal_size_min 0.25
_refine_diff_density_max 0.194
_refine_diff_density_min -0.156
_refine_diff_density_rms 0.031
_refine_ls_abs_structure_details 'Flack H D (1983), Acta Cryst. A39, 876-881'
_refine_ls_abs_structure_Flack 0.9(7)
_refine_ls_extinction_method none
_refine_ls_goodness_of_fit_ref 1.052
_refine_ls_hydrogen_treatment constr
_refine_ls_matrix_type full
_refine_ls_number_parameters 202
_refine_ls_number_reflns 2742
_refine_ls_number_restraints 2
_refine_ls_restrained_S_all 1.052
_refine_ls_R_factor_all 0.0291
_refine_ls_R_factor_gt 0.0277
_refine_ls_shift/su_max 0.011
_refine_ls_shift/su_mean 0.001
_refine_ls_structure_factor_coef Fsqd
_refine_ls_weighting_details 'calc w=1/[\s^2^(Fo^2^)+(0.0455P)^2^+0.3566P] where P=(Fo^2^+2Fc^2^)/3'
_refine_ls_weighting_scheme calc
_refine_ls_wR_factor_gt 0.0732
_refine_ls_wR_factor_ref 0.0743
_reflns_number_gt 2650
_reflns_number_total 2742
_reflns_threshold_expression >2sigma(I)
_cod_data_source_file c7ra04960a2.cif
_cod_data_source_block mo_101023lt_0m
_cod_depositor_comments
;
The following automatic conversions were performed:

'_exptl_crystal_density_meas' value 'not measured' was changed to '?'
- the value is perceived as not measured.

Automatic conversion script
Id: cif_fix_values 4973 2017-02-22 13:04:09Z antanas 
;
_cod_database_code 7228417

loop_
_symmetry_equiv_pos_as_xyz
'x, y, z'
'x, -y, z+1/2'
'x+1/2, y+1/2, z'
'x+1/2, -y+1/2, z+1/2'

loop_
_atom_site_label
_atom_site_type_symbol
_atom_site_fract_x
_atom_site_fract_y
_atom_site_fract_z
_atom_site_U_iso_or_equiv
_atom_site_adp_type
_atom_site_occupancy
_atom_site_symmetry_multiplicity
_atom_site_calc_flag
_atom_site_refinement_flags
C1 C 0.55103(17) 0.23978(6) 0.19184(15) 0.0164(3) Uani 1 1 d .
C2 C 0.69037(17) 0.23911(6) 0.14550(16) 0.0178(3) Uani 1 1 d .
C3 C 0.75516(18) 0.18427(6) 0.10475(17) 0.0209(3) Uani 1 1 d .
H3 H 0.8502 0.1851 0.0714 0.025 Uiso 1 1 calc R
C4 C 0.68075(17) 0.12998(6) 0.11343(16) 0.0197(3) Uani 1 1 d .
H4 H 0.7229 0.0934 0.0822 0.024 Uiso 1 1 calc R
C5 C 0.54222(16) 0.12727(6) 0.16803(15) 0.0170(3) Uani 1 1 d .
C6 C 0.47005(17) 0.07046(6) 0.18579(16) 0.0181(3) Uani 1 1 d .
H6 H 0.5122 0.0336 0.1561 0.022 Uiso 1 1 calc R
C7 C 0.34035(17) 0.06879(6) 0.24541(15) 0.0185(3) Uani 1 1 d .
C8 C 0.27734(18) 0.12331(6) 0.29156(16) 0.0184(3) Uani 1 1 d .
H8 H 0.1891 0.1215 0.3361 0.022 Uiso 1 1 calc R
C9 C 0.34289(16) 0.17844(6) 0.27226(15) 0.0168(3) Uani 1 1 d .
H9 H 0.2982 0.2147 0.3021 0.020 Uiso 1 1 calc R
C10 C 0.47683(16) 0.18274(5) 0.20835(15) 0.0153(3) Uani 1 1 d .
C11 C 0.47977(16) 0.29898(5) 0.22268(15) 0.0152(3) Uani 1 1 d .
C12 C 0.32763(17) 0.31807(6) 0.11840(15) 0.0170(3) Uani 1 1 d .
H12 H 0.2662 0.2921 0.0296 0.020 Uiso 1 1 calc R
C13 C 0.26454(17) 0.37416(6) 0.14194(15) 0.0170(3) Uani 1 1 d .
H13 H 0.1609 0.3864 0.0695 0.020 Uiso 1 1 calc R
C14 C 0.35361(17) 0.41265(6) 0.27241(15) 0.0167(3) Uani 1 1 d .
C15 C 0.50409(17) 0.39434(6) 0.37862(16) 0.0181(3) Uani 1 1 d .
H15 H 0.5644 0.4201 0.4688 0.022 Uiso 1 1 calc R
C16 C 0.56648(17) 0.33795(6) 0.35226(16) 0.0174(3) Uani 1 1 d .
H16 H 0.6704 0.3259 0.4243 0.021 Uiso 1 1 calc R
C17 C 0.9323(2) 0.29667(7) 0.1983(2) 0.0297(3) Uani 1 1 d .
H17A H 0.9673 0.2776 0.3112 0.045 Uiso 1 1 calc R
H17B H 0.9683 0.3393 0.2081 0.045 Uiso 1 1 calc R
H17C H 0.9798 0.2747 0.1223 0.045 Uiso 1 1 calc R
C18 C 0.3199(2) -0.03950(6) 0.21894(19) 0.0260(3) Uani 1 1 d .
H18A H 0.3140 -0.0379 0.0986 0.039 Uiso 1 1 calc R
H18B H 0.2536 -0.0734 0.2367 0.039 Uiso 1 1 calc R
H18C H 0.4328 -0.0456 0.2896 0.039 Uiso 1 1 calc R
C19 C 0.38048(19) 0.51010(6) 0.40671(18) 0.0246(3) Uani 1 1 d .
H19A H 0.4083 0.4927 0.5215 0.037 Uiso 1 1 calc R
H19B H 0.3198 0.5481 0.4022 0.037 Uiso 1 1 calc R
H19C H 0.4801 0.5186 0.3790 0.037 Uiso 1 1 calc R
O1 O 0.76013(13) 0.29446(4) 0.13051(14) 0.0247(2) Uani 1 1 d .
O2 O 0.26070(13) 0.01665(4) 0.26549(12) 0.0227(2) Uani 1 1 d .
O3 O 0.28296(12) 0.46758(4) 0.28585(12) 0.0210(2) Uani 1 1 d .

loop_
_atom_site_aniso_label
_atom_site_aniso_U_11
_atom_site_aniso_U_22
_atom_site_aniso_U_33
_atom_site_aniso_U_23
_atom_site_aniso_U_13
_atom_site_aniso_U_12
C1 0.0176(7) 0.0169(6) 0.0139(6) 0.0007(5) 0.0039(5) 0.0008(5)
C2 0.0187(7) 0.0175(6) 0.0176(6) 0.0017(5) 0.0064(5) -0.0012(5)
C3 0.0186(7) 0.0229(7) 0.0243(7) 0.0010(5) 0.0112(6) 0.0016(5)
C4 0.0212(8) 0.0180(6) 0.0209(6) -0.0012(5) 0.0079(6) 0.0044(5)
C5 0.0173(7) 0.0180(6) 0.0145(6) -0.0002(4) 0.0031(5) 0.0007(5)
C6 0.0217(8) 0.0151(6) 0.0164(6) -0.0013(4) 0.0044(6) 0.0012(5)
C7 0.0222(8) 0.0159(6) 0.0152(6) 0.0006(5) 0.0026(6) -0.0023(5)
C8 0.0184(7) 0.0211(6) 0.0164(6) 0.0001(5) 0.0066(5) -0.0011(5)
C9 0.0190(7) 0.0158(6) 0.0151(6) -0.0007(4) 0.0046(5) 0.0023(5)
C10 0.0156(7) 0.0168(6) 0.0117(5) -0.0002(4) 0.0018(5) 0.0013(5)
C11 0.0171(7) 0.0143(6) 0.0159(6) 0.0016(5) 0.0075(5) -0.0013(5)
C12 0.0168(7) 0.0167(6) 0.0168(6) -0.0007(4) 0.0046(5) -0.0023(5)
C13 0.0145(7) 0.0186(6) 0.0172(6) 0.0031(5) 0.0040(5) -0.0002(5)
C14 0.0203(7) 0.0138(6) 0.0188(6) 0.0024(4) 0.0100(5) 0.0014(5)
C15 0.0195(7) 0.0172(6) 0.0178(6) -0.0024(5) 0.0063(5) -0.0029(5)
C16 0.0151(7) 0.0191(6) 0.0173(6) 0.0022(5) 0.0039(5) 0.0019(5)
C17 0.0262(8) 0.0310(8) 0.0282(7) 0.0030(6) 0.0032(6) -0.0096(6)
C18 0.0366(9) 0.0146(6) 0.0304(7) -0.0019(5) 0.0159(6) -0.0041(6)
C19 0.0321(9) 0.0164(6) 0.0253(7) -0.0040(5) 0.0089(6) 0.0024(5)
O1 0.0221(6) 0.0183(5) 0.0390(6) 0.0018(4) 0.0169(4) -0.0019(4)
O2 0.0288(6) 0.0153(5) 0.0268(5) -0.0014(4) 0.0128(4) -0.0047(4)
O3 0.0220(5) 0.0158(4) 0.0246(5) -0.0019(4) 0.0068(4) 0.0038(4)

loop_
_atom_type_symbol
_atom_type_description
_atom_type_scat_dispersion_real
_atom_type_scat_dispersion_imag
_atom_type_scat_source
C C 0.0033 0.0016 'International Tables Vol C Tables 4.2.6.8 and 6.1.1.4'
H H 0.0000 0.0000 'International Tables Vol C Tables 4.2.6.8 and 6.1.1.4'
O O 0.0106 0.0060 'International Tables Vol C Tables 4.2.6.8 and 6.1.1.4'

loop_
_geom_angle_atom_site_label_1
_geom_angle_atom_site_label_2
_geom_angle_atom_site_label_3
_geom_angle
C2 C1 C10 118.52(11)
C2 C1 C11 120.23(12)
C10 C1 C11 121.25(12)
O1 C2 C1 117.67(12)
O1 C2 C3 120.53(12)
C1 C2 C3 121.70(12)
C4 C3 C2 119.87(13)
C4 C3 H3 120.1
C2 C3 H3 120.1
C3 C4 C5 121.18(12)
C3 C4 H4 119.4
C5 C4 H4 119.4
C4 C5 C6 121.14(11)
C4 C5 C10 118.74(12)
C6 C5 C10 120.11(11)
C7 C6 C5 120.09(11)
C7 C6 H6 120.0
C5 C6 H6 120.0
C6 C7 O2 124.79(12)
C6 C7 C8 120.51(12)
O2 C7 C8 114.70(12)
C9 C8 C7 120.29(13)
C9 C8 H8 119.9
C7 C8 H8 119.9
C8 C9 C10 121.39(12)
C8 C9 H9 119.3
C10 C9 H9 119.3
C9 C10 C5 117.55(11)
C9 C10 C1 122.52(11)
C5 C10 C1 119.85(11)
C16 C11 C12 118.00(11)
C16 C11 C1 120.75(12)
C12 C11 C1 121.20(11)
C13 C12 C11 121.29(12)
C13 C12 H12 119.4
C11 C12 H12 119.4
C12 C13 C14 119.83(12)
C12 C13 H13 120.1
C14 C13 H13 120.1
O3 C14 C15 124.07(11)
O3 C14 C13 116.08(12)
C15 C14 C13 119.85(11)
C14 C15 C16 119.59(11)
C14 C15 H15 120.2
C16 C15 H15 120.2
C11 C16 C15 121.43(12)
C11 C16 H16 119.3
C15 C16 H16 119.3
O1 C17 H17A 109.5
O1 C17 H17B 109.5
H17A C17 H17B 109.5
O1 C17 H17C 109.5
H17A C17 H17C 109.5
H17B C17 H17C 109.5
O2 C18 H18A 109.5
O2 C18 H18B 109.5
H18A C18 H18B 109.5
O2 C18 H18C 109.5
H18A C18 H18C 109.5
H18B C18 H18C 109.5
O3 C19 H19A 109.5
O3 C19 H19B 109.5
H19A C19 H19B 109.5
O3 C19 H19C 109.5
H19A C19 H19C 109.5
H19B C19 H19C 109.5
C2 O1 C17 115.58(11)
C7 O2 C18 116.45(11)
C14 O3 C19 116.48(11)

loop_
_geom_bond_atom_site_label_1
_geom_bond_atom_site_label_2
_geom_bond_distance
C1 C2 1.3802(19)
C1 C10 1.4332(18)
C1 C11 1.4941(17)
C2 O1 1.3793(16)
C2 C3 1.4126(18)
C3 C4 1.3672(18)
C3 H3 0.9500
C4 C5 1.4135(19)
C4 H4 0.9500
C5 C6 1.4229(18)
C5 C10 1.4256(17)
C6 C7 1.365(2)
C6 H6 0.9500
C7 O2 1.3733(16)
C7 C8 1.4160(18)
C8 C9 1.3669(18)
C8 H8 0.9500
C9 C10 1.4246(19)
C9 H9 0.9500
C11 C16 1.3919(18)
C11 C12 1.3962(19)
C12 C13 1.3848(17)
C12 H12 0.9500
C13 C14 1.3963(17)
C13 H13 0.9500
C14 O3 1.3721(15)
C14 C15 1.3857(19)
C15 C16 1.3945(18)
C15 H15 0.9500
C16 H16 0.9500
C17 O1 1.4241(19)
C17 H17A 0.9800
C17 H17B 0.9800
C17 H17C 0.9800
C18 O2 1.4329(17)
C18 H18A 0.9800
C18 H18B 0.9800
C18 H18C 0.9800
C19 O3 1.4327(17)
C19 H19A 0.9800
C19 H19B 0.9800
C19 H19C 0.9800
